data_2217699
loop_
_publ_author_name
'Li, Zhong-Shu'
'Li, Xiu-Bing'
'Sun, Bai-Wang'

_publ_section_title
;
 2,2'-[1-(2,4,6-Trichlorophenyl)-1<i>H</i>-1,2,4-triazole-3,5-diyl]diphenol
;
_journal_coeditor_code XU2398
_journal_issue 2
_journal_name_full 'Acta Crystallographica Section E'
_journal_page_first o491
_journal_page_last o491
_journal_paper_doi 10.1107/S1600536808001505
_journal_volume 64
_journal_year 2008
_chemical_formula_iupac 'C20 H12 Cl3 N3 O2'
_chemical_formula_moiety 'C20 H12 Cl3 N3 O2'
_chemical_formula_sum 'C20 H12 Cl3 N3 O2'
_chemical_formula_weight 432.68
_chemical_name_systematic
;
2,2'-[1-(2,4,6-Trichlorophenyl)-1H-1,2,4-triazole-3,5-diyl]diphenol
;
_space_group_IT_number 14
_symmetry_cell_setting monoclinic
_symmetry_space_group_name_Hall '-P 2ybc'
_symmetry_space_group_name_H-M 'P 1 21/c 1'
_atom_sites_solution_hydrogens geom
_atom_sites_solution_primary direct
_atom_sites_solution_secondary difmap
_audit_creation_method SHELXL-97
_cell_angle_alpha 90.00
_cell_angle_beta 104.99(3)
_cell_angle_gamma 90.00
_cell_formula_units_Z 4
_cell_length_a 14.328(3)
_cell_length_b 12.021(2)
_cell_length_c 12.014(2)
_cell_measurement_reflns_used 5847
_cell_measurement_temperature 293(2)
_cell_measurement_theta_max 28.38
_cell_measurement_theta_min 3.01
_cell_volume 1998.8(7)
_computing_cell_refinement 'CrystalClear (Rigaku, 2005'
_computing_data_collection 'CrystalClear (Rigaku, 2005)'
_computing_data_reduction 'CrystalClear (Rigaku, 2005'
_computing_molecular_graphics 'SHELXTL/PC (Sheldrick, 2008)'
_computing_publication_material 'SHELXTL/PC (Sheldrick, 2008)'
_computing_structure_refinement 'SHELXTL/PC (Sheldrick, 2008)'
_computing_structure_solution 'SHELXTL/PC (Sheldrick, 2008)'
_diffrn_ambient_temperature 293(2)
_diffrn_detector_area_resol_mean 8.192
_diffrn_measured_fraction_theta_full 0.996
_diffrn_measured_fraction_theta_max 0.996
_diffrn_measurement_device_type 'Rigaku SCXmini'
_diffrn_measurement_method \w
_diffrn_radiation_monochromator graphite
_diffrn_radiation_source 'fine-focus sealed tube'
_diffrn_radiation_type MoK\a
_diffrn_radiation_wavelength 0.71073
_diffrn_reflns_av_R_equivalents 0.0466
_diffrn_reflns_av_sigmaI/netI 0.0353
_diffrn_reflns_limit_h_max 17
_diffrn_reflns_limit_h_min -17
_diffrn_reflns_limit_k_max 14
_diffrn_reflns_limit_k_min -14
_diffrn_reflns_limit_l_max 14
_diffrn_reflns_limit_l_min -14
_diffrn_reflns_number 16254
_diffrn_reflns_theta_full 25.00
_diffrn_reflns_theta_max 25.00
_diffrn_reflns_theta_min 3.08
_diffrn_standards_interval_count 0
_diffrn_standards_interval_time 0
_diffrn_standards_number 0
_exptl_absorpt_coefficient_mu 0.479
_exptl_absorpt_correction_T_max 0.915
_exptl_absorpt_correction_T_min 0.907
_exptl_absorpt_correction_type multi-scan
_exptl_absorpt_process_details '(CrystalClear; Rigaku, 2005)'
_exptl_crystal_colour colourless
_exptl_crystal_density_diffrn 1.438
_exptl_crystal_density_method 'not measured'
_exptl_crystal_description block
_exptl_crystal_F_000 880
_exptl_crystal_size_max 0.20
_exptl_crystal_size_mid 0.20
_exptl_crystal_size_min 0.18
_refine_diff_density_max 0.355
_refine_diff_density_min -0.354
_refine_ls_extinction_method none
_refine_ls_goodness_of_fit_ref 1.109
_refine_ls_hydrogen_treatment mixed
_refine_ls_matrix_type full
_refine_ls_number_parameters 261
_refine_ls_number_reflns 3501
_refine_ls_number_restraints 0
_refine_ls_restrained_S_all 1.109
_refine_ls_R_factor_all 0.0507
_refine_ls_R_factor_gt 0.0436
_refine_ls_shift/su_max 0.000
_refine_ls_shift/su_mean 0.000
_refine_ls_structure_factor_coef Fsqd
_refine_ls_weighting_details 'calc w=1/[\s^2^(Fo^2^)+(0.034P)^2^+0.892P] where P=(Fo^2^+2Fc^2^)/3'
_refine_ls_weighting_scheme calc
_refine_ls_wR_factor_gt 0.1008
_refine_ls_wR_factor_ref 0.1044
_reflns_number_gt 3052
_reflns_number_total 3501
_reflns_threshold_expression I>2\s(I)
_cod_data_source_file xu2398.cif
_cod_data_source_block I
_cod_original_cell_volume 1998.7(7)
_cod_original_sg_symbol_H-M 'P 21/c'
_cod_database_code 2217699
_cod_database_fobs_code 2217699

loop_
_symmetry_equiv_pos_as_xyz
'x, y, z'
'-x, y+1/2, -z+1/2'
'-x, -y, -z'
'x, -y-1/2, z-1/2'

loop_
_atom_site_type_symbol
_atom_site_label
_atom_site_fract_x
_atom_site_fract_y
_atom_site_fract_z
_atom_site_U_iso_or_equiv
_atom_site_adp_type
_atom_site_calc_flag
_atom_site_refinement_flags
_atom_site_occupancy
Cl Cl1 0.25005(6) -0.25222(6) 0.53114(7) 0.0819(3) Uani d . 1
Cl Cl2 0.36388(5) 0.15110(5) 0.40863(6) 0.0679(2) Uani d . 1
Cl Cl3 0.49510(6) -0.22786(7) 0.25494(7) 0.0814(2) Uani d . 1
N N1 0.25668(12) -0.00229(15) 0.52989(14) 0.0448(4) Uani d . 1
N N2 0.29844(12) 0.00432(15) 0.64746(14) 0.0452(4) Uani d . 1
N N3 0.14978(11) 0.08336(15) 0.60312(14) 0.0437(4) Uani d . 1
C C1 0.33274(16) 0.04839(17) 0.89318(18) 0.0460(5) Uani d . 1
C C2 0.34437(19) 0.0687(2) 1.0104(2) 0.0625(6) Uani d . 1
H H2C 0.4018 0.0490 1.0632 0.075 Uiso calc R 1
C C3 0.2707(2) 0.1181(2) 1.0485(2) 0.0678(7) Uani d . 1
H H3B 0.2788 0.1305 1.1268 0.081 Uiso calc R 1
C C4 0.1850(2) 0.1491(2) 0.9706(2) 0.0638(7) Uani d . 1
H H4A 0.1360 0.1823 0.9967 0.077 Uiso calc R 1
C C5 0.17289(17) 0.13019(19) 0.8534(2) 0.0531(6) Uani d . 1
H H5A 0.1155 0.1513 0.8014 0.064 Uiso calc R 1
C C6 0.24623(14) 0.07958(17) 0.81220(17) 0.0410(5) Uani d . 1
C C7 0.23151(14) 0.05618(16) 0.68776(17) 0.0399(4) Uani d . 1
C C8 0.16669(14) 0.04599(17) 0.50442(18) 0.0422(5) Uani d . 1
C C9 0.09851(15) 0.06060(19) 0.38957(18) 0.0483(5) Uani d . 1
C C10 0.01411(16) 0.1254(2) 0.3802(2) 0.0555(6) Uani d . 1
C C11 -0.04752(19) 0.1462(2) 0.2709(3) 0.0749(8) Uani d . 1
H H11A -0.1024 0.1895 0.2645 0.090 Uiso calc R 1
C C12 -0.0282(2) 0.1036(3) 0.1730(3) 0.0841(9) Uani d . 1
H H12A -0.0691 0.1202 0.1012 0.101 Uiso calc R 1
C C13 0.0522(2) 0.0357(3) 0.1803(2) 0.0850(9) Uani d . 1
H H13A 0.0637 0.0045 0.1142 0.102 Uiso calc R 1
C C14 0.11476(18) 0.0154(3) 0.2880(2) 0.0698(7) Uani d . 1
H H14A 0.1687 -0.0292 0.2930 0.084 Uiso calc R 1
C C15 0.31228(14) -0.05594(18) 0.46145(17) 0.0430(5) Uani d . 1
C C16 0.36702(15) 0.00659(18) 0.40185(17) 0.0454(5) Uani d . 1
C C17 0.42321(16) -0.0452(2) 0.33763(19) 0.0524(6) Uani d . 1
H H17A 0.4587 -0.0035 0.2978 0.063 Uiso calc R 1
C C18 0.42469(17) -0.1615(2) 0.3349(2) 0.0550(6) Uani d . 1
C C19 0.37295(18) -0.2260(2) 0.3944(2) 0.0609(6) Uani d . 1
H H19A 0.3758 -0.3033 0.3923 0.073 Uiso calc R 1
C C20 0.31687(16) -0.1727(2) 0.4570(2) 0.0520(5) Uani d . 1
O O1 -0.01130(13) 0.16967(17) 0.47345(18) 0.0718(5) Uani d . 1
H H1A 0.032(2) 0.156(3) 0.533(3) 0.087(10) Uiso d . 1
O O2 0.40802(12) -0.00300(15) 0.86177(16) 0.0593(4) Uani d . 1
H H2A 0.3949(19) -0.013(2) 0.793(2) 0.064(9) Uiso d . 1

loop_
_atom_site_aniso_label
_atom_site_aniso_U_11
_atom_site_aniso_U_22
_atom_site_aniso_U_33
_atom_site_aniso_U_12
_atom_site_aniso_U_13
_atom_site_aniso_U_23
Cl1 0.0879(5) 0.0692(5) 0.1039(6) -0.0208(4) 0.0528(5) -0.0016(4)
Cl2 0.0863(5) 0.0487(3) 0.0809(5) 0.0037(3) 0.0437(4) 0.0037(3)
Cl3 0.0916(5) 0.0814(5) 0.0878(5) 0.0185(4) 0.0529(4) -0.0117(4)
N1 0.0394(9) 0.0578(11) 0.0380(9) 0.0044(8) 0.0116(7) -0.0019(8)
N2 0.0411(9) 0.0563(11) 0.0381(9) 0.0046(8) 0.0100(7) -0.0020(8)
N3 0.0368(9) 0.0510(10) 0.0449(10) 0.0025(7) 0.0136(8) 0.0033(8)
C1 0.0516(12) 0.0416(11) 0.0455(12) 0.0003(9) 0.0140(10) 0.0031(9)
C2 0.0686(16) 0.0713(16) 0.0440(13) 0.0056(13) 0.0083(11) 0.0029(11)
C3 0.091(2) 0.0722(17) 0.0421(14) 0.0006(15) 0.0210(13) -0.0036(12)
C4 0.0784(17) 0.0642(16) 0.0581(16) 0.0057(13) 0.0345(14) -0.0086(12)
C5 0.0543(13) 0.0559(14) 0.0511(13) 0.0070(11) 0.0176(11) -0.0018(10)
C6 0.0460(11) 0.0383(10) 0.0411(11) -0.0023(9) 0.0152(9) 0.0008(8)
C7 0.0383(10) 0.0419(11) 0.0409(11) -0.0005(8) 0.0130(9) 0.0016(8)
C8 0.0358(10) 0.0487(12) 0.0438(12) -0.0022(9) 0.0136(9) 0.0033(9)
C9 0.0389(11) 0.0603(14) 0.0441(12) -0.0057(10) 0.0079(9) 0.0071(10)
C10 0.0417(12) 0.0601(14) 0.0614(15) -0.0054(10) 0.0075(11) 0.0078(11)
C11 0.0527(15) 0.0833(19) 0.075(2) 0.0037(14) -0.0075(14) 0.0187(15)
C12 0.0689(19) 0.114(3) 0.0552(17) -0.0103(17) -0.0095(14) 0.0228(16)
C13 0.0680(18) 0.136(3) 0.0463(16) -0.0049(18) 0.0067(13) -0.0005(16)
C14 0.0504(14) 0.110(2) 0.0458(14) 0.0045(14) 0.0061(11) -0.0033(14)
C15 0.0380(10) 0.0542(13) 0.0371(11) 0.0028(9) 0.0102(9) -0.0043(9)
C16 0.0453(12) 0.0498(12) 0.0418(11) 0.0031(9) 0.0124(9) 0.0005(9)
C17 0.0521(13) 0.0618(15) 0.0476(13) 0.0048(11) 0.0210(10) 0.0042(10)
C18 0.0550(13) 0.0635(15) 0.0506(13) 0.0096(11) 0.0210(11) -0.0079(11)
C19 0.0673(16) 0.0496(13) 0.0704(17) 0.0009(11) 0.0262(13) -0.0083(11)
C20 0.0499(12) 0.0550(14) 0.0537(13) -0.0060(10) 0.0180(10) -0.0029(10)
O1 0.0472(10) 0.0926(14) 0.0714(13) 0.0185(9) 0.0078(9) -0.0004(10)
O2 0.0530(10) 0.0742(12) 0.0491(10) 0.0160(8) 0.0103(8) 0.0052(9)

loop_
_atom_type_symbol
_atom_type_description
_atom_type_scat_dispersion_real
_atom_type_scat_dispersion_imag
_atom_type_scat_source
C C 0.0033 0.0016 'International Tables Vol C Tables 4.2.6.8 and 6.1.1.4'
H H 0.0000 0.0000 'International Tables Vol C Tables 4.2.6.8 and 6.1.1.4'
N N 0.0061 0.0033 'International Tables Vol C Tables 4.2.6.8 and 6.1.1.4'
O O 0.0106 0.0060 'International Tables Vol C Tables 4.2.6.8 and 6.1.1.4'
Cl Cl 0.1484 0.1585 'International Tables Vol C Tables 4.2.6.8 and 6.1.1.4'

loop_
_geom_angle_atom_site_label_1
_geom_angle_atom_site_label_2
_geom_angle_atom_site_label_3
_geom_angle
C8 N1 N2 109.60(16)
C8 N1 C15 133.55(17)
N2 N1 C15 116.84(15)
C7 N2 N1 103.59(15)
C8 N3 C7 104.99(16)
O2 C1 C2 117.2(2)
O2 C1 C6 122.65(19)
C2 C1 C6 120.2(2)
C3 C2 C1 120.3(2)
C3 C2 H2C 119.9
C1 C2 H2C 119.9
C4 C3 C2 120.6(2)
C4 C3 H3B 119.7
C2 C3 H3B 119.7
C3 C4 C5 119.7(2)
C3 C4 H4A 120.2
C5 C4 H4A 120.2
C4 C5 C6 121.0(2)
C4 C5 H5A 119.5
C6 C5 H5A 119.5
C5 C6 C1 118.25(19)
C5 C6 C7 120.75(19)
C1 C6 C7 120.97(18)
N2 C7 N3 113.35(17)
N2 C7 C6 121.76(18)
N3 C7 C6 124.89(17)
N3 C8 N1 108.46(17)
N3 C8 C9 123.73(18)
N1 C8 C9 127.77(19)
C14 C9 C10 118.1(2)
C14 C9 C8 123.0(2)
C10 C9 C8 118.8(2)
O1 C10 C11 117.4(2)
O1 C10 C9 123.3(2)
C11 C10 C9 119.3(2)
C12 C11 C10 121.2(3)
C12 C11 H11A 119.4
C10 C11 H11A 119.4
C11 C12 C13 120.6(3)
C11 C12 H12A 119.7
C13 C12 H12A 119.7
C14 C13 C12 118.9(3)
C14 C13 H13A 120.5
C12 C13 H13A 120.5
C13 C14 C9 121.8(3)
C13 C14 H14A 119.1
C9 C14 H14A 119.1
C20 C15 C16 118.40(19)
C20 C15 N1 120.51(19)
C16 C15 N1 121.03(19)
C17 C16 C15 121.3(2)
C17 C16 Cl2 119.75(17)
C15 C16 Cl2 118.97(16)
C16 C17 C18 118.2(2)
C16 C17 H17A 120.9
C18 C17 H17A 120.9
C19 C18 C17 122.1(2)
C19 C18 Cl3 119.10(19)
C17 C18 Cl3 118.77(18)
C18 C19 C20 118.7(2)
C18 C19 H19A 120.7
C20 C19 H19A 120.7
C19 C20 C15 121.3(2)
C19 C20 Cl1 119.44(19)
C15 C20 Cl1 119.25(17)
C10 O1 H1A 109(2)
C1 O2 H2A 110.6(19)

loop_
_geom_bond_atom_site_label_1
_geom_bond_atom_site_label_2
_geom_bond_distance
Cl1 C20 1.751(2)
Cl2 C16 1.740(2)
Cl3 C18 1.754(2)
N1 C8 1.374(3)
N1 N2 1.386(2)
N1 C15 1.437(2)
N2 C7 1.335(3)
N3 C8 1.347(3)
N3 C7 1.377(3)
C1 O2 1.378(3)
C1 C2 1.396(3)
C1 C6 1.414(3)
C2 C3 1.388(4)
C2 H2C 0.9300
C3 C4 1.387(4)
C3 H3B 0.9300
C4 C5 1.393(3)
C4 H4A 0.9300
C5 C6 1.410(3)
C5 H5A 0.9300
C6 C7 1.482(3)
C8 C9 1.480(3)
C9 C14 1.410(3)
C9 C10 1.419(3)
C10 O1 1.371(3)
C10 C11 1.402(4)
C11 C12 1.375(4)
C11 H11A 0.9300
C12 C13 1.395(4)
C12 H12A 0.9300
C13 C14 1.392(4)
C13 H13A 0.9300
C14 H14A 0.9300
C15 C20 1.406(3)
C15 C16 1.408(3)
C16 C17 1.397(3)
C17 C18 1.399(3)
C17 H17A 0.9300
C18 C19 1.391(3)
C19 C20 1.391(3)
C19 H19A 0.9300
O1 H1A 0.83(3)
O2 H2A 0.80(3)

loop_
_geom_hbond_atom_site_label_D
_geom_hbond_atom_site_label_H
_geom_hbond_atom_site_label_A
_geom_hbond_distance_DH
_geom_hbond_distance_HA
_geom_hbond_distance_DA
_geom_hbond_angle_DHA
O1 H1A N3 0.83(3) 1.89(3) 2.640(3) 149(3)
O2 H2A N2 0.81(2) 1.94(2) 2.648(3) 146(3)

loop_
_geom_torsion_atom_site_label_1
_geom_torsion_atom_site_label_2
_geom_torsion_atom_site_label_3
_geom_torsion_atom_site_label_4
_geom_torsion
C8 N1 N2 C7 0.1(2)
C15 N1 N2 C7 -179.52(17)
O2 C1 C2 C3 -178.7(2)
C6 C1 C2 C3 0.9(4)
C1 C2 C3 C4 -0.8(4)
C2 C3 C4 C5 0.2(4)
C3 C4 C5 C6 0.2(4)
C4 C5 C6 C1 0.0(3)
C4 C5 C6 C7 177.9(2)
O2 C1 C6 C5 179.0(2)
C2 C1 C6 C5 -0.6(3)
O2 C1 C6 C7 1.1(3)
C2 C1 C6 C7 -178.4(2)
N1 N2 C7 N3 -0.2(2)
N1 N2 C7 C6 179.23(17)
C8 N3 C7 N2 0.2(2)
C8 N3 C7 C6 -179.23(18)
C5 C6 C7 N2 -177.3(2)
C1 C6 C7 N2 0.6(3)
C5 C6 C7 N3 2.1(3)
C1 C6 C7 N3 179.90(19)
C7 N3 C8 N1 -0.1(2)
C7 N3 C8 C9 -178.01(19)
N2 N1 C8 N3 0.0(2)
C15 N1 C8 N3 179.5(2)
N2 N1 C8 C9 177.80(19)
C15 N1 C8 C9 -2.6(4)
N3 C8 C9 C14 -176.2(2)
N1 C8 C9 C14 6.3(4)
N3 C8 C9 C10 5.6(3)
N1 C8 C9 C10 -172.0(2)
C14 C9 C10 O1 177.2(2)
C8 C9 C10 O1 -4.5(3)
C14 C9 C10 C11 -2.7(3)
C8 C9 C10 C11 175.6(2)
O1 C10 C11 C12 -179.0(3)
C9 C10 C11 C12 0.9(4)
C10 C11 C12 C13 1.9(5)
C11 C12 C13 C14 -2.6(5)
C12 C13 C14 C9 0.7(5)
C10 C9 C14 C13 2.0(4)
C8 C9 C14 C13 -176.3(3)
C8 N1 C15 C20 -100.5(3)
N2 N1 C15 C20 79.1(2)
C8 N1 C15 C16 82.6(3)
N2 N1 C15 C16 -97.8(2)
C20 C15 C16 C17 1.3(3)
N1 C15 C16 C17 178.30(19)
C20 C15 C16 Cl2 -178.83(16)
N1 C15 C16 Cl2 -1.8(3)
C15 C16 C17 C18 -0.7(3)
Cl2 C16 C17 C18 179.45(17)
C16 C17 C18 C19 -0.5(4)
C16 C17 C18 Cl3 -179.86(17)
C17 C18 C19 C20 1.0(4)
Cl3 C18 C19 C20 -179.63(19)
C18 C19 C20 C15 -0.3(4)
C18 C19 C20 Cl1 179.26(19)
C16 C15 C20 C19 -0.8(3)
N1 C15 C20 C19 -177.8(2)
C16 C15 C20 Cl1 179.62(16)
N1 C15 C20 Cl1 2.6(3)

loop_
_cod_related_entry_id
_cod_related_entry_database
_cod_related_entry_code
1 ChemSpider 21119181
